data_1555725
loop_
_publ_author_name
'Cai, Zhong-Jian'
'Li, Fang-Hui'
'Wang, Shun-Yi'
'Ji, Shun-Jun'

_publ_section_title
;
 Palladium-Catalyzed Cascade Arene/Alkyne Annulation: Synthesis of
 Fluorene-Benzoxazine Derivatives.
;
_journal_issue 19
_journal_name_full 'Organic letters'
_journal_page_first 4810
_journal_page_last 4813
_journal_paper_doi 10.1021/acs.orglett.6b02224
_journal_volume 18
_journal_year 2016
_chemical_absolute_configuration unk
_chemical_formula_moiety 'C27 H16 F N O'
_chemical_formula_sum 'C27 H16 F N O'
_chemical_formula_weight 389.41
_space_group_crystal_system orthorhombic
_space_group_IT_number 19
_space_group_name_Hall 'P 2ac 2ab'
_space_group_name_H-M_alt 'P 21 21 21'
_atom_sites_solution_hydrogens geom
_atom_sites_solution_primary direct
_atom_sites_solution_secondary difmap
_audit_creation_date 2015-10-12
_audit_creation_method
;
Olex2 1.2
(compiled 2015.01.26 svn.r3150 for OlexSys, GUI svn.r4998)
;
_cell_angle_alpha 90.00
_cell_angle_beta 90.00
_cell_angle_gamma 90.00
_cell_formula_units_Z 4
_cell_length_a 7.3458(2)
_cell_length_b 11.9086(3)
_cell_length_c 21.8620(6)
_cell_measurement_reflns_used 4160
_cell_measurement_temperature 295.6(3)
_cell_measurement_theta_max 72.6130
_cell_measurement_theta_min 4.0310
_cell_volume 1912.45(9)
_computing_cell_refinement
;
CrysAlisPro, Agilent Technologies,
Version 1.171.36.32 (release 02-08-2013 CrysAlis171 .NET)
(compiled Aug  2 2013,16:46:58)
;
_computing_data_collection
;
CrysAlisPro, Agilent Technologies,
Version 1.171.36.32 (release 02-08-2013 CrysAlis171 .NET)
(compiled Aug  2 2013,16:46:58)
;
_computing_data_reduction
;
CrysAlisPro, Agilent Technologies,
Version 1.171.36.32 (release 02-08-2013 CrysAlis171 .NET)
(compiled Aug  2 2013,16:46:58)
;
_computing_molecular_graphics 'Olex2 (Dolomanov et al., 2009)'
_computing_publication_material 'Olex2 (Dolomanov et al., 2009)'
_computing_structure_refinement 'XL (Sheldrick, 2008)'
_computing_structure_solution 'XS (Sheldrick, 2008)'
_diffrn_ambient_temperature 295.6(3)
_diffrn_detector_area_resol_mean 10.4471
_diffrn_measured_fraction_theta_full 1.000
_diffrn_measured_fraction_theta_max 1.000
_diffrn_measurement_details
;
#__ type_ start__ end____ width___ exp.time_
  1 omega  -41.00   16.00   1.0000    4.0000
omega____ theta____ kappa____ phi______ frames
    -      -40.2343   37.0000    0.0000 57

#__ type_ start__ end____ width___ exp.time_
  2 omega  -93.00   -5.00   1.0000    4.0000
omega____ theta____ kappa____ phi______ frames
    -      -40.2343  125.0000 -180.0000 88

#__ type_ start__ end____ width___ exp.time_
  3 omega  -43.00   26.00   1.0000    4.0000
omega____ theta____ kappa____ phi______ frames
    -      -40.2343   37.0000  120.0000 69

#__ type_ start__ end____ width___ exp.time_
  4 omega   18.00   44.00   1.0000    4.0000
omega____ theta____ kappa____ phi______ frames
    -       40.2343 -125.0000 -150.0000 26

#__ type_ start__ end____ width___ exp.time_
  5 omega   94.00  137.00   1.0000   16.0000
omega____ theta____ kappa____ phi______ frames
    -      105.9522  -77.0000  120.0000 43

#__ type_ start__ end____ width___ exp.time_
  6 omega   55.00   83.00   1.0000   16.0000
omega____ theta____ kappa____ phi______ frames
    -      105.9522  -45.0000  -90.0000 28

#__ type_ start__ end____ width___ exp.time_
  7 omega   82.00  178.00   1.0000   16.0000
omega____ theta____ kappa____ phi______ frames
    -      105.9522   45.0000  -90.0000 96

#__ type_ start__ end____ width___ exp.time_
  8 omega   40.00   92.00   1.0000   16.0000
omega____ theta____ kappa____ phi______ frames
    -      105.9522  -45.0000 -180.0000 52

#__ type_ start__ end____ width___ exp.time_
  9 omega   36.00   86.00   1.0000   16.0000
omega____ theta____ kappa____ phi______ frames
    -      105.9522  -30.0000  -60.0000 50

#__ type_ start__ end____ width___ exp.time_
 10 omega   32.00   58.00   1.0000   16.0000
omega____ theta____ kappa____ phi______ frames
    -      105.9522  -30.0000  120.0000 26

#__ type_ start__ end____ width___ exp.time_
 11 omega   47.00   97.00   1.0000   16.0000
omega____ theta____ kappa____ phi______ frames
    -      105.9522  -45.0000   90.0000 50

#__ type_ start__ end____ width___ exp.time_
 12 omega   26.00  108.00   1.0000   16.0000
omega____ theta____ kappa____ phi______ frames
    -      105.9522  -94.0000   60.0000 82

#__ type_ start__ end____ width___ exp.time_
 13 omega -114.00  -11.00   1.0000    4.0000
omega____ theta____ kappa____ phi______ frames
    -      -40.2343  -57.0000  -30.0000 103

#__ type_ start__ end____ width___ exp.time_
 14 omega -114.00  -11.00   1.0000    4.0000
omega____ theta____ kappa____ phi______ frames
    -      -40.2343  -57.0000   60.0000 103

#__ type_ start__ end____ width___ exp.time_
 15 omega -114.00  -11.00   1.0000    4.0000
omega____ theta____ kappa____ phi______ frames
    -      -40.2343  -57.0000 -180.0000 103

#__ type_ start__ end____ width___ exp.time_
 16 omega   78.00  103.00   1.0000   16.0000
omega____ theta____ kappa____ phi______ frames
    -      105.9522   45.0000    0.0000 25

#__ type_ start__ end____ width___ exp.time_
 17 omega   78.00  178.00   1.0000   16.0000
omega____ theta____ kappa____ phi______ frames
    -      105.9522   45.0000   90.0000 100
;
_diffrn_measurement_device_type 'Xcalibur, Atlas, Gemini'
_diffrn_measurement_method '\w scans'
_diffrn_orient_matrix_UB_11 -0.1330197000
_diffrn_orient_matrix_UB_12 -0.0240249000
_diffrn_orient_matrix_UB_13 0.0528558000
_diffrn_orient_matrix_UB_21 0.0195250000
_diffrn_orient_matrix_UB_22 0.1222778000
_diffrn_orient_matrix_UB_23 0.0220018000
_diffrn_orient_matrix_UB_31 -0.1610322000
_diffrn_orient_matrix_UB_32 0.0347304000
_diffrn_orient_matrix_UB_33 -0.0410503000
_diffrn_radiation_monochromator graphite
_diffrn_radiation_type CuK\a
_diffrn_radiation_wavelength 1.54184
_diffrn_reflns_av_R_equivalents 0.0348
_diffrn_reflns_av_unetI/netI 0.0306
_diffrn_reflns_limit_h_max 8
_diffrn_reflns_limit_h_min -8
_diffrn_reflns_limit_k_max 14
_diffrn_reflns_limit_k_min -14
_diffrn_reflns_limit_l_max 23
_diffrn_reflns_limit_l_min -26
_diffrn_reflns_number 11242
_diffrn_reflns_theta_full 67.04
_diffrn_reflns_theta_max 67.04
_diffrn_reflns_theta_min 4.04
_diffrn_source 'Enhance (Cu) X-ray Source'
_exptl_absorpt_coefficient_mu 0.714
_exptl_absorpt_correction_T_max 1.00000
_exptl_absorpt_correction_T_min 0.81482
_exptl_absorpt_correction_type multi-scan
_exptl_absorpt_process_details
;
CrysAlisPro, Agilent Technologies,
Version 1.171.36.32 (release 02-08-2013 CrysAlis171 .NET)
(compiled Aug  2 2013,16:46:58)
Empirical absorption correction using spherical harmonics,
 implemented in SCALE3 ABSPACK scaling algorithm.
;
_exptl_crystal_colour 'clear light red'
_exptl_crystal_density_diffrn 1.352
_exptl_crystal_density_method 'not measured'
_exptl_crystal_description block
_exptl_crystal_F_000 808
_exptl_crystal_size_max 0.3
_exptl_crystal_size_mid 0.2
_exptl_crystal_size_min 0.2
_refine_diff_density_max 0.781
_refine_diff_density_min -0.340
_refine_diff_density_rms 0.047
_refine_ls_abs_structure_details 'Flack H D (1983), Acta Cryst. A39, 876-881'
_refine_ls_abs_structure_Flack -0.1(3)
_refine_ls_extinction_method none
_refine_ls_goodness_of_fit_ref 1.116
_refine_ls_hydrogen_treatment constr
_refine_ls_matrix_type full
_refine_ls_number_parameters 271
_refine_ls_number_reflns 3366
_refine_ls_number_restraints 0
_refine_ls_restrained_S_all 1.116
_refine_ls_R_factor_all 0.0586
_refine_ls_R_factor_gt 0.0505
_refine_ls_shift/su_max 0.000
_refine_ls_shift/su_mean 0.000
_refine_ls_structure_factor_coef Fsqd
_refine_ls_weighting_details 'calc w=1/[\s^2^(Fo^2^)+(0.1000P)^2^+0.0000P] where P=(Fo^2^+2Fc^2^)/3'
_refine_ls_weighting_scheme calc
_refine_ls_wR_factor_gt 0.1457
_refine_ls_wR_factor_ref 0.1552
_reflns_number_gt 2925
_reflns_number_total 3366
_reflns_threshold_expression >2sigma(I)
_cod_data_source_file ol6b02224_si_002.cif
_cod_data_source_block g151012a
_cod_original_cell_volume 1912.46(9)
_cod_database_code 1555725
_reflns_odcompleteness_completeness 99.95
_reflns_odcompleteness_iscentric 1
_reflns_odcompleteness_theta 66.97
_olex2_refinement_description
;
1. Fixed Uiso
 At 1.2 times of:
  All C(H) groups
2.a Aromatic/amide H refined with riding coordinates:
 C2(H2), C4(H4), C5(H5), C8(H8), C9(H9), C10(H10), C11(H11), C16(H16),
 C17(H17), C18(H18), C19(H19), C23(H23), C24(H24), C25(H25), C26(H26), C27(H27)
;
_olex2_date_sample_data_collection 2015-10-12
_olex2_submission_special_instructions 'No special instructions were received'

loop_
_space_group_symop_id
_space_group_symop_operation_xyz
1 'x, y, z'
2 '-x+1/2, -y, z+1/2'
3 'x+1/2, -y+1/2, -z'
4 '-x, y+1/2, -z+1/2'

loop_
_atom_site_label
_atom_site_type_symbol
_atom_site_fract_x
_atom_site_fract_y
_atom_site_fract_z
_atom_site_U_iso_or_equiv
_atom_site_adp_type
_atom_site_occupancy
_atom_site_calc_flag
_atom_site_refinement_flags_posn
C1 C -0.6744(3) -0.1209(2) 0.09951(11) 0.0448(6) Uani 1 d .
C2 C -0.6175(4) -0.0135(3) 0.11528(13) 0.0562(7) Uani 1 d .
H2 H -0.6192 0.0447 0.0869 0.067 Uiso 1 calc R
C3 C -0.5582(5) 0.0042(3) 0.17456(15) 0.0659(9) Uani 1 d .
C4 C -0.5526(5) -0.0778(4) 0.21858(14) 0.0694(9) Uani 1 d .
H4 H -0.5172 -0.0610 0.2584 0.083 Uiso 1 calc R
C5 C -0.6002(5) -0.1846(3) 0.20258(13) 0.0626(8) Uani 1 d .
H5 H -0.5945 -0.2420 0.2314 0.075 Uiso 1 calc R
C6 C -0.6576(4) -0.2078(3) 0.14295(12) 0.0509(6) Uani 1 d .
C7 C -0.7001(4) -0.3138(2) 0.11405(13) 0.0483(6) Uani 1 d .
C8 C -0.7079(4) -0.4225(3) 0.13775(15) 0.0627(8) Uani 1 d .
H8 H -0.6818 -0.4356 0.1788 0.075 Uiso 1 calc R
C9 C -0.7545(5) -0.5099(3) 0.09986(18) 0.0674(9) Uani 1 d .
H9 H -0.7563 -0.5828 0.1151 0.081 Uiso 1 calc R
C10 C -0.7986(4) -0.4905(3) 0.03944(16) 0.0615(8) Uani 1 d .
H10 H -0.8322 -0.5506 0.0147 0.074 Uiso 1 calc R
C11 C -0.7939(4) -0.3825(2) 0.01460(14) 0.0507(6) Uani 1 d .
H11 H -0.8256 -0.3702 -0.0260 0.061 Uiso 1 calc R
C12 C -0.7409(3) -0.2940(2) 0.05185(12) 0.0438(6) Uani 1 d .
C13 C -0.7301(4) -0.1716(2) 0.04041(11) 0.0418(6) Uani 1 d .
C14 C -0.7577(3) -0.1199(2) -0.01393(12) 0.0421(5) Uani 1 d .
C15 C -0.7976(4) -0.0031(2) -0.02818(12) 0.0443(6) Uani 1 d .
C16 C -0.8800(4) 0.0711(2) 0.01251(14) 0.0549(7) Uani 1 d .
H16 H -0.9115 0.0462 0.0514 0.066 Uiso 1 calc R
C17 C -0.9154(5) 0.1799(2) -0.00357(17) 0.0654(9) Uani 1 d .
H17 H -0.9673 0.2290 0.0246 0.078 Uiso 1 calc R
C18 C -0.8732(5) 0.2169(3) -0.06249(17) 0.0690(9) Uani 1 d .
H18 H -0.8936 0.2914 -0.0732 0.083 Uiso 1 calc R
C19 C -0.8017(5) 0.1440(2) -0.10483(15) 0.0612(8) Uani 1 d .
H19 H -0.7761 0.1685 -0.1443 0.073 Uiso 1 calc R
C20 C -0.7675(4) 0.0327(2) -0.08824(13) 0.0470(6) Uani 1 d .
C21 C -0.7077(4) -0.1454(2) -0.12070(11) 0.0422(6) Uani 1 d .
C22 C -0.6576(4) -0.2315(2) -0.16605(12) 0.0462(6) Uani 1 d .
C23 C -0.6408(5) -0.2006(3) -0.22720(13) 0.0601(8) Uani 1 d .
H23 H -0.6647 -0.1270 -0.2390 0.072 Uiso 1 calc R
C24 C -0.5887(6) -0.2791(3) -0.27071(15) 0.0735(10) Uani 1 d .
H24 H -0.5772 -0.2580 -0.3115 0.088 Uiso 1 calc R
C25 C -0.5536(5) -0.3893(3) -0.25332(16) 0.0678(9) Uani 1 d .
H25 H -0.5183 -0.4419 -0.2824 0.081 Uiso 1 calc R
C26 C -0.5711(5) -0.4203(3) -0.19356(15) 0.0615(8) Uani 1 d .
H26 H -0.5487 -0.4942 -0.1822 0.074 Uiso 1 calc R
C27 C -0.6222(4) -0.3423(3) -0.14955(13) 0.0531(7) Uani 1 d .
H27 H -0.6328 -0.3642 -0.1089 0.064 Uiso 1 calc R
F1 F -0.4996(4) 0.1066(2) 0.18957(11) 0.1037(9) Uani 1 d .
N1 N -0.7072(3) -0.04141(19) -0.13382(10) 0.0492(6) Uani 1 d .
O1 O -0.7517(3) -0.19046(14) -0.06480(8) 0.0459(4) Uani 1 d .

loop_
_atom_site_aniso_label
_atom_site_aniso_U_11
_atom_site_aniso_U_22
_atom_site_aniso_U_33
_atom_site_aniso_U_23
_atom_site_aniso_U_13
_atom_site_aniso_U_12
C1 0.0381(13) 0.0626(16) 0.0337(12) -0.0046(11) 0.0037(11) 0.0004(11)
C2 0.0557(16) 0.0692(18) 0.0438(14) -0.0068(13) 0.0030(13) -0.0119(14)
C3 0.0569(19) 0.087(2) 0.0537(17) -0.0235(17) 0.0027(14) -0.0187(17)
C4 0.0573(19) 0.113(3) 0.0378(15) -0.0145(17) -0.0027(14) -0.0068(19)
C5 0.0525(17) 0.098(2) 0.0376(14) -0.0017(14) 0.0021(13) 0.0036(16)
C6 0.0374(13) 0.0744(17) 0.0408(14) 0.0038(13) 0.0023(11) 0.0046(12)
C7 0.0395(13) 0.0621(16) 0.0433(14) 0.0049(11) 0.0035(11) 0.0072(11)
C8 0.0576(18) 0.0715(19) 0.0589(18) 0.0207(15) 0.0081(15) 0.0127(15)
C9 0.0650(19) 0.0547(16) 0.082(2) 0.0165(16) 0.0129(19) 0.0087(15)
C10 0.0550(18) 0.0571(16) 0.072(2) 0.0036(14) 0.0113(15) 0.0022(14)
C11 0.0440(14) 0.0566(14) 0.0514(15) -0.0024(12) 0.0055(12) -0.0001(11)
C12 0.0341(11) 0.0541(13) 0.0434(13) 0.0038(11) 0.0044(11) 0.0045(11)
C13 0.0382(13) 0.0504(13) 0.0369(13) -0.0010(10) -0.0005(10) -0.0019(10)
C14 0.0394(12) 0.0488(12) 0.0381(12) -0.0049(10) -0.0003(11) -0.0022(10)
C15 0.0414(13) 0.0457(12) 0.0457(14) -0.0038(11) -0.0028(11) -0.0004(11)
C16 0.0579(16) 0.0547(15) 0.0520(15) -0.0081(12) 0.0053(14) 0.0000(13)
C17 0.0650(19) 0.0523(16) 0.079(2) -0.0139(15) 0.0016(18) 0.0093(13)
C18 0.076(2) 0.0481(15) 0.083(2) -0.0051(16) -0.014(2) 0.0090(15)
C19 0.072(2) 0.0530(15) 0.0583(17) 0.0065(13) -0.0075(16) -0.0005(14)
C20 0.0481(15) 0.0475(13) 0.0455(14) -0.0002(10) -0.0029(12) -0.0022(11)
C21 0.0390(13) 0.0523(13) 0.0353(12) -0.0006(10) -0.0044(10) -0.0033(11)
C22 0.0415(14) 0.0571(15) 0.0399(13) -0.0077(11) -0.0021(11) -0.0044(11)
C23 0.077(2) 0.0608(16) 0.0428(14) -0.0039(12) 0.0046(15) -0.0055(15)
C24 0.089(3) 0.090(2) 0.0418(15) -0.0162(16) 0.0058(17) -0.011(2)
C25 0.0585(19) 0.086(2) 0.0595(19) -0.0285(17) 0.0004(16) 0.0023(17)
C26 0.0601(19) 0.0603(16) 0.0641(19) -0.0166(15) -0.0027(16) 0.0079(14)
C27 0.0514(16) 0.0635(16) 0.0445(14) -0.0073(12) -0.0031(13) 0.0019(13)
F1 0.126(2) 0.1058(17) 0.0789(14) -0.0314(13) 0.0007(15) -0.0348(16)
N1 0.0560(14) 0.0514(11) 0.0403(12) 0.0026(9) -0.0022(10) -0.0030(10)
O1 0.0537(10) 0.0490(9) 0.0351(9) -0.0024(7) 0.0003(8) -0.0002(8)

loop_
_atom_type_symbol
_atom_type_description
_atom_type_scat_dispersion_real
_atom_type_scat_dispersion_imag
_atom_type_scat_source
C C 0.0181 0.0091 'International Tables Vol C Tables 4.2.6.8 and 6.1.1.4'
H H 0.0000 0.0000 'International Tables Vol C Tables 4.2.6.8 and 6.1.1.4'
F F 0.0727 0.0534 'International Tables Vol C Tables 4.2.6.8 and 6.1.1.4'
N N 0.0311 0.0180 'International Tables Vol C Tables 4.2.6.8 and 6.1.1.4'
O O 0.0492 0.0322 'International Tables Vol C Tables 4.2.6.8 and 6.1.1.4'

loop_
_geom_angle_atom_site_label_1
_geom_angle_atom_site_label_2
_geom_angle_atom_site_label_3
_geom_angle
C2 C1 C6 118.8(3)
C2 C1 C13 132.3(2)
C6 C1 C13 108.2(2)
C1 C2 H2 121.1
C3 C2 C1 117.8(3)
C3 C2 H2 121.1
C4 C3 C2 124.0(3)
F1 C3 C2 118.1(3)
F1 C3 C4 117.9(3)
C3 C4 H4 120.8
C5 C4 C3 118.4(3)
C5 C4 H4 120.8
C4 C5 H5 120.0
C4 C5 C6 120.0(3)
C6 C5 H5 120.0
C1 C6 C7 109.1(2)
C5 C6 C1 120.6(3)
C5 C6 C7 130.2(3)
C8 C7 C6 131.0(3)
C8 C7 C12 120.3(3)
C12 C7 C6 108.7(2)
C7 C8 H8 120.4
C9 C8 C7 119.3(3)
C9 C8 H8 120.4
C8 C9 H9 119.7
C8 C9 C10 120.6(3)
C10 C9 H9 119.7
C9 C10 H10 119.3
C9 C10 C11 121.4(3)
C11 C10 H10 119.3
C10 C11 H11 120.7
C12 C11 C10 118.6(3)
C12 C11 H11 120.7
C7 C12 C13 108.4(2)
C11 C12 C7 119.8(3)
C11 C12 C13 131.6(2)
C12 C13 C1 105.5(2)
C14 C13 C1 128.4(2)
C14 C13 C12 126.0(2)
C13 C14 C15 130.8(2)
C13 C14 O1 114.9(2)
O1 C14 C15 114.3(2)
C16 C15 C14 123.9(3)
C16 C15 C20 118.4(3)
C20 C15 C14 117.4(2)
C15 C16 H16 119.3
C17 C16 C15 121.3(3)
C17 C16 H16 119.3
C16 C17 H17 120.2
C16 C17 C18 119.6(3)
C18 C17 H17 120.2
C17 C18 H18 119.7
C19 C18 C17 120.5(3)
C19 C18 H18 119.7
C18 C19 H19 120.2
C18 C19 C20 119.6(3)
C20 C19 H19 120.2
C15 C20 N1 121.7(2)
C19 C20 C15 120.3(3)
C19 C20 N1 118.0(3)
N1 C21 C22 121.7(2)
N1 C21 O1 125.6(2)
O1 C21 C22 112.7(2)
C23 C22 C21 119.0(3)
C23 C22 C27 118.8(3)
C27 C22 C21 122.1(2)
C22 C23 H23 119.8
C24 C23 C22 120.4(3)
C24 C23 H23 119.8
C23 C24 H24 120.0
C23 C24 C25 120.0(3)
C25 C24 H24 120.0
C24 C25 H25 120.0
C26 C25 C24 120.0(3)
C26 C25 H25 120.0
C25 C26 H26 119.7
C25 C26 C27 120.6(3)
C27 C26 H26 119.7
C22 C27 H27 119.8
C26 C27 C22 120.3(3)
C26 C27 H27 119.8
C21 N1 C20 116.8(2)
C21 O1 C14 118.80(19)

loop_
_geom_bond_atom_site_label_1
_geom_bond_atom_site_label_2
_geom_bond_distance
C1 C2 1.389(4)
C1 C6 1.410(4)
C1 C13 1.484(3)
C2 H2 0.9300
C2 C3 1.383(4)
C3 C4 1.371(5)
C3 F1 1.334(4)
C4 H4 0.9300
C4 C5 1.365(5)
C5 H5 0.9300
C5 C6 1.398(4)
C6 C7 1.446(4)
C7 C8 1.395(4)
C7 C12 1.413(4)
C8 H8 0.9300
C8 C9 1.373(5)
C9 H9 0.9300
C9 C10 1.380(5)
C10 H10 0.9300
C10 C11 1.396(4)
C11 H11 0.9300
C11 C12 1.388(4)
C12 C13 1.481(3)
C13 C14 1.353(4)
C14 C15 1.455(4)
C14 O1 1.395(3)
C15 C16 1.392(4)
C15 C20 1.398(4)
C16 H16 0.9300
C16 C17 1.368(4)
C17 H17 0.9300
C17 C18 1.396(5)
C18 H18 0.9300
C18 C19 1.374(5)
C19 H19 0.9300
C19 C20 1.397(4)
C20 N1 1.403(4)
C21 C22 1.473(4)
C21 N1 1.272(3)
C21 O1 1.373(3)
C22 C23 1.392(4)
C22 C27 1.393(4)
C23 H23 0.9300
C23 C24 1.387(5)
C24 H24 0.9300
C24 C25 1.391(5)
C25 H25 0.9300
C25 C26 1.363(5)
C26 H26 0.9300
C26 C27 1.389(4)
C27 H27 0.9300

loop_
_geom_torsion_atom_site_label_1
_geom_torsion_atom_site_label_2
_geom_torsion_atom_site_label_3
_geom_torsion_atom_site_label_4
_geom_torsion
C1 C2 C3 C4 -0.1(5)
C1 C2 C3 F1 178.6(3)
C1 C6 C7 C8 -177.9(3)
C1 C6 C7 C12 1.0(3)
C1 C13 C14 C15 -21.6(5)
C1 C13 C14 O1 160.3(3)
C2 C1 C6 C5 5.8(4)
C2 C1 C6 C7 -171.9(3)
C2 C1 C13 C12 169.4(3)
C2 C1 C13 C14 -7.7(5)
C2 C3 C4 C5 3.2(5)
C3 C4 C5 C6 -1.7(5)
C4 C5 C6 C1 -2.7(5)
C4 C5 C6 C7 174.3(3)
C5 C6 C7 C8 4.7(5)
C5 C6 C7 C12 -176.4(3)
C6 C1 C2 C3 -4.3(4)
C6 C1 C13 C12 -1.2(3)
C6 C1 C13 C14 -178.2(3)
C6 C7 C8 C9 179.3(3)
C6 C7 C12 C11 -177.3(2)
C6 C7 C12 C13 -1.7(3)
C7 C8 C9 C10 -2.0(5)
C7 C12 C13 C1 1.8(3)
C7 C12 C13 C14 178.9(3)
C8 C7 C12 C11 1.8(4)
C8 C7 C12 C13 177.4(2)
C8 C9 C10 C11 1.3(5)
C9 C10 C11 C12 0.9(5)
C10 C11 C12 C7 -2.4(4)
C10 C11 C12 C13 -176.8(3)
C11 C12 C13 C1 176.6(3)
C11 C12 C13 C14 -6.2(5)
C12 C7 C8 C9 0.4(5)
C12 C13 C14 C15 161.9(3)
C12 C13 C14 O1 -16.2(4)
C13 C1 C2 C3 -174.0(3)
C13 C1 C6 C5 177.8(3)
C13 C1 C6 C7 0.1(3)
C13 C14 C15 C16 -24.8(5)
C13 C14 C15 C20 161.9(3)
C13 C14 O1 C21 -155.1(2)
C14 C15 C16 C17 -179.5(3)
C14 C15 C20 C19 -179.5(3)
C14 C15 C20 N1 2.1(4)
C15 C14 O1 C21 26.4(3)
C15 C16 C17 C18 1.9(5)
C15 C20 N1 C21 10.5(4)
C16 C15 C20 C19 6.8(4)
C16 C15 C20 N1 -171.6(3)
C16 C17 C18 C19 2.0(6)
C17 C18 C19 C20 -1.4(5)
C18 C19 C20 C15 -3.1(5)
C18 C19 C20 N1 175.4(3)
C19 C20 N1 C21 -167.9(3)
C20 C15 C16 C17 -6.2(4)
C21 C22 C23 C24 178.1(3)
C21 C22 C27 C26 -178.5(3)
C22 C21 N1 C20 176.4(2)
C22 C21 O1 C14 164.3(2)
C22 C23 C24 C25 0.3(6)
C23 C22 C27 C26 0.0(4)
C23 C24 C25 C26 0.2(6)
C24 C25 C26 C27 -0.6(5)
C25 C26 C27 C22 0.5(5)
C27 C22 C23 C24 -0.4(5)
F1 C3 C4 C5 -175.5(3)
N1 C21 C22 C23 -11.6(4)
N1 C21 C22 C27 166.8(3)
N1 C21 O1 C14 -15.2(4)
O1 C14 C15 C16 153.3(3)
O1 C14 C15 C20 -20.0(3)
O1 C21 C22 C23 168.9(3)
O1 C21 C22 C27 -12.7(4)
O1 C21 N1 C20 -4.2(4)
